data_2016843
loop_
_publ_author_name
'Karczmarzyk, Zbigniew'

_publ_section_title
;Keto--enol tautomerism in crystals of
 3-[hydroxy(phenyl)methyl]-2,5,7-trimethyl-2,3-dihydropyrido[3,2-<i>e</i>][1,2]thiazin-4-one
 1,1-dioxide and
 3-(1-hydroxyethylidene)-2,5,7-trimethyl-2,3-dihydropyrido[3,2-<i>e</i>][1,2]thiazin-4-one
 1,1-dioxide
;
_journal_coeditor_code SF3092
_journal_issue 11
_journal_name_full 'Acta Crystallographica Section C'
_journal_page_first o590
_journal_page_last o594
_journal_paper_doi 10.1107/S010827010803206X
_journal_volume 64
_journal_year 2008
_chemical_formula_iupac 'C17 H16 N2 O4 S'
_chemical_formula_moiety 'C17 H16 N2 O4 S'
_chemical_formula_sum 'C17 H16 N2 O4 S'
_chemical_formula_weight 344.38
_chemical_melting_point 538
_chemical_name_systematic
;
3-[hydroxy(phenyl)methyl]-2,5,7-trimethyl-2,3-
dihydropyrido[3,2-<i>e</i>][1,2]thiazin-4-one 1,1-dioxide
;
_space_group_IT_number 61
_symmetry_cell_setting orthorhombic
_symmetry_space_group_name_Hall '-P 2ac 2ab'
_symmetry_space_group_name_H-M 'P b c a'
_atom_sites_solution_hydrogens difmap
_atom_sites_solution_primary direct
_atom_sites_solution_secondary difmap
_cell_angle_alpha 90.00
_cell_angle_beta 90.00
_cell_angle_gamma 90.00
_cell_formula_units_Z 8
_cell_length_a 12.9699(4)
_cell_length_b 15.2714(5)
_cell_length_c 16.6176(6)
_cell_measurement_reflns_used 569
_cell_measurement_temperature 293(2)
_cell_measurement_theta_max 26.73
_cell_measurement_theta_min 3.63
_cell_volume 3291.42(19)
_computing_cell_refinement 'SAINT (Bruker, 2003)'
_computing_data_collection 'SMART (Bruker, 2003)'
_computing_data_reduction 'SAINT (Bruker, 2003)'
_computing_molecular_graphics 'ORTEP-3 for Windows (Farrugia, 1997)'
_computing_publication_material 'SHELXL97 (Sheldrick, 2008) and WINGX (Farrugia, 1999)'
_computing_structure_refinement 'SHELXL97 (Sheldrick, 2008)'
_computing_structure_solution 'SIR92 (Altomare <i>et al.</i>,  1993)'
_diffrn_ambient_temperature 293(2)
_diffrn_measured_fraction_theta_full 1.000
_diffrn_measured_fraction_theta_max 0.972
_diffrn_measurement_device_type 'Bruker SMART APEXII CCD diffractometer'
_diffrn_measurement_method '\w scans'
_diffrn_radiation_monochromator graphite
_diffrn_radiation_source 'fine-focus sealed tube'
_diffrn_radiation_type MoK\a
_diffrn_radiation_wavelength 0.71073
_diffrn_reflns_av_R_equivalents 0.0204
_diffrn_reflns_av_sigmaI/netI 0.0091
_diffrn_reflns_limit_h_max 17
_diffrn_reflns_limit_h_min -17
_diffrn_reflns_limit_k_max 20
_diffrn_reflns_limit_k_min -20
_diffrn_reflns_limit_l_max 21
_diffrn_reflns_limit_l_min -21
_diffrn_reflns_number 54023
_diffrn_reflns_theta_full 25.00
_diffrn_reflns_theta_max 28.48
_diffrn_reflns_theta_min 2.40
_exptl_absorpt_coefficient_mu 0.220
_exptl_absorpt_correction_T_max 0.9614
_exptl_absorpt_correction_T_min 0.8725
_exptl_absorpt_correction_type multi-scan
_exptl_absorpt_process_details
;
SADABS (Sheldrick, 2002)
;
_exptl_crystal_colour yellow
_exptl_crystal_density_diffrn 1.390
_exptl_crystal_density_method 'not measured'
_exptl_crystal_description prism
_exptl_crystal_F_000 1440
_exptl_crystal_size_max 0.44
_exptl_crystal_size_mid 0.26
_exptl_crystal_size_min 0.18
_refine_diff_density_max 0.295
_refine_diff_density_min -0.268
_refine_ls_extinction_method none
_refine_ls_goodness_of_fit_ref 1.079
_refine_ls_hydrogen_treatment mixed
_refine_ls_matrix_type full
_refine_ls_number_parameters 220
_refine_ls_number_reflns 4042
_refine_ls_number_restraints 0
_refine_ls_restrained_S_all 1.079
_refine_ls_R_factor_all 0.0454
_refine_ls_R_factor_gt 0.0386
_refine_ls_shift/su_max 0.000
_refine_ls_shift/su_mean 0.000
_refine_ls_structure_factor_coef Fsqd
_refine_ls_weighting_details 'calc w=1/[\s^2^(Fo^2^)+(0.0736P)^2^+0.6788P] where P=(Fo^2^+2Fc^2^)/3'
_refine_ls_weighting_scheme calc
_refine_ls_wR_factor_gt 0.1213
_refine_ls_wR_factor_ref 0.1289
_reflns_number_gt 3459
_reflns_number_total 4042
_reflns_threshold_expression I>2\s(I)
_cod_data_source_file sf3092.cif
_cod_data_source_block I
_cod_database_code 2016843
_cod_database_fobs_code 2016843

loop_
_symmetry_equiv_pos_as_xyz
'x, y, z'
'-x+1/2, -y, z+1/2'
'x+1/2, -y+1/2, -z'
'-x, y+1/2, -z+1/2'
'-x, -y, -z'
'x-1/2, y, -z-1/2'
'-x-1/2, y-1/2, z'
'x, -y-1/2, z-1/2'

loop_
_atom_site_type_symbol
_atom_site_label
_atom_site_fract_x
_atom_site_fract_y
_atom_site_fract_z
_atom_site_U_iso_or_equiv
_atom_site_adp_type
_atom_site_calc_flag
_atom_site_refinement_flags
_atom_site_occupancy
S S1 0.90147(2) 0.14627(2) 0.15211(2) 0.04617(14) Uani d . 1
O O1 0.90166(9) 0.07433(8) 0.09741(8) 0.0620(3) Uani d . 1
O O2 0.99626(8) 0.17983(9) 0.18252(9) 0.0692(4) Uani d . 1
O O4 0.57771(8) 0.13326(7) 0.12995(7) 0.0520(3) Uani d . 1
O O11 0.58431(8) 0.00250(8) 0.22115(8) 0.0573(3) Uani d . 1
H H11 0.5605(18) 0.0501(15) 0.1845(14) 0.086 Uiso d . 1
N N2 0.82775(8) 0.12063(7) 0.22835(7) 0.0423(3) Uani d . 1
N N8 0.88324(9) 0.29638(8) 0.07505(8) 0.0456(3) Uani d . 1
C C3 0.72532(9) 0.09644(9) 0.20347(8) 0.0400(3) Uani d . 1
C C4 0.66930(10) 0.15125(9) 0.14990(8) 0.0396(3) Uani d . 1
C C5 0.66565(10) 0.30153(9) 0.08224(9) 0.0435(3) Uani d . 1
C C6 0.72348(12) 0.36821(10) 0.04789(10) 0.0497(3) Uani d . 1
H H61 0.6898 0.4168 0.0268 0.075 Uiso calc R 1
C C7 0.83051(11) 0.36423(9) 0.04422(9) 0.0471(3) Uani d . 1
C C9 0.82803(9) 0.23323(8) 0.10858(8) 0.0392(3) Uani d . 1
C C10 0.72027(9) 0.22941(8) 0.11409(8) 0.0381(3) Uani d . 1
C C11 0.68057(10) 0.02178(9) 0.23624(8) 0.0426(3) Uani d . 1
C C21 0.83152(14) 0.17880(14) 0.29862(11) 0.0671(5) Uani d . 1
H H211 0.7975 0.1512 0.3432 0.101 Uiso calc R 1
H H212 0.7975 0.2329 0.2861 0.101 Uiso calc R 1
H H213 0.9021 0.1903 0.3125 0.101 Uiso calc R 1
C C51 0.55019(12) 0.31080(12) 0.08496(13) 0.0644(5) Uani d . 1
H H511 0.5258 0.2958 0.1377 0.097 Uiso calc R 1
H H512 0.5196 0.2723 0.0460 0.097 Uiso calc R 1
H H513 0.5315 0.3702 0.0728 0.097 Uiso calc R 1
C C71 0.89297(13) 0.43562(11) 0.00736(13) 0.0649(5) Uani d . 1
H H711 0.8498 0.4706 -0.0269 0.097 Uiso calc R 1
H H712 0.9478 0.4106 -0.0238 0.097 Uiso calc R 1
H H713 0.9215 0.4718 0.0491 0.097 Uiso calc R 1
C C31 0.73422(10) -0.03846(9) 0.29184(9) 0.0442(3) Uani d . 1
C C32 0.83367(12) -0.06822(10) 0.27645(10) 0.0512(3) Uani d . 1
H H321 0.8687 -0.0493 0.2308 0.077 Uiso calc R 1
C C33 0.88037(14) -0.12620(12) 0.32938(12) 0.0624(4) Uani d . 1
H H331 0.9465 -0.1468 0.3188 0.094 Uiso calc R 1
C C34 0.82922(16) -0.15327(12) 0.39742(13) 0.0701(5) Uani d . 1
H H341 0.8611 -0.1917 0.4330 0.105 Uiso calc R 1
C C35 0.73077(17) -0.12362(14) 0.41322(12) 0.0723(5) Uani d . 1
H H351 0.6967 -0.1419 0.4595 0.109 Uiso calc R 1
C C36 0.68259(13) -0.06673(12) 0.36038(10) 0.0573(4) Uani d . 1
H H361 0.6159 -0.0475 0.3707 0.086 Uiso calc R 1

loop_
_atom_site_aniso_label
_atom_site_aniso_U_11
_atom_site_aniso_U_22
_atom_site_aniso_U_33
_atom_site_aniso_U_12
_atom_site_aniso_U_13
_atom_site_aniso_U_23
S1 0.02923(19) 0.0430(2) 0.0663(3) -0.00095(12) 0.00116(13) 0.01049(15)
O1 0.0605(7) 0.0488(6) 0.0767(8) 0.0108(5) 0.0169(5) 0.0025(5)
O2 0.0314(5) 0.0680(8) 0.1082(10) -0.0118(5) -0.0123(6) 0.0298(7)
O4 0.0338(5) 0.0560(6) 0.0663(7) -0.0090(4) -0.0107(4) 0.0099(5)
O11 0.0378(5) 0.0579(6) 0.0761(7) -0.0142(4) -0.0068(5) 0.0151(6)
N2 0.0329(5) 0.0436(6) 0.0505(6) -0.0066(4) -0.0063(4) 0.0053(5)
N8 0.0389(6) 0.0420(6) 0.0558(7) -0.0049(5) 0.0048(5) 0.0047(5)
C3 0.0306(6) 0.0422(7) 0.0471(7) -0.0054(5) -0.0028(5) 0.0034(5)
C4 0.0306(6) 0.0412(7) 0.0470(7) -0.0040(5) -0.0005(5) 0.0003(5)
C5 0.0368(6) 0.0426(7) 0.0511(7) 0.0031(5) 0.0012(5) 0.0009(6)
C6 0.0509(8) 0.0391(7) 0.0590(9) 0.0043(6) 0.0012(6) 0.0065(6)
C7 0.0490(8) 0.0394(7) 0.0530(8) -0.0040(5) 0.0051(6) 0.0034(6)
C9 0.0339(6) 0.0371(6) 0.0466(7) -0.0023(5) 0.0006(5) 0.0020(5)
C10 0.0338(6) 0.0379(6) 0.0426(6) -0.0014(5) 0.0000(5) 0.0009(5)
C11 0.0351(6) 0.0437(7) 0.0489(7) -0.0062(5) 0.0012(5) 0.0025(5)
C21 0.0600(10) 0.0786(12) 0.0627(10) -0.0106(9) -0.0133(8) -0.0104(9)
C51 0.0392(8) 0.0599(10) 0.0942(13) 0.0112(7) 0.0020(8) 0.0156(9)
C71 0.0632(10) 0.0498(9) 0.0816(12) -0.0102(7) 0.0114(8) 0.0155(8)
C31 0.0424(7) 0.0403(7) 0.0499(7) -0.0090(5) -0.0009(5) 0.0055(5)
C32 0.0486(8) 0.0449(7) 0.0603(8) 0.0008(6) 0.0040(6) 0.0067(6)
C33 0.0560(9) 0.0485(8) 0.0826(12) 0.0018(7) -0.0094(8) 0.0108(8)
C34 0.0737(12) 0.0603(10) 0.0762(12) -0.0102(8) -0.0212(9) 0.0241(9)
C35 0.0809(13) 0.0779(12) 0.0583(10) -0.0197(10) -0.0015(9) 0.0235(9)
C36 0.0504(8) 0.0630(10) 0.0585(9) -0.0108(7) 0.0061(7) 0.0123(7)

loop_
_atom_type_symbol
_atom_type_description
_atom_type_scat_dispersion_real
_atom_type_scat_dispersion_imag
_atom_type_scat_source
C C 0.0033 0.0016 'International Tables Vol C Tables 4.2.6.8 and 6.1.1.4'
H H 0.0000 0.0000 'International Tables Vol C Tables 4.2.6.8 and 6.1.1.4'
N N 0.0061 0.0033 'International Tables Vol C Tables 4.2.6.8 and 6.1.1.4'
O O 0.0106 0.0060 'International Tables Vol C Tables 4.2.6.8 and 6.1.1.4'
S S 0.1246 0.1234 'International Tables Vol C Tables 4.2.6.8 and 6.1.1.4'

loop_
_geom_angle_atom_site_label_1
_geom_angle_atom_site_label_2
_geom_angle_atom_site_label_3
_geom_angle
_geom_angle_publ_flag
O2 S1 O1 120.12(8) ?
O2 S1 N2 108.42(7) ?
O1 S1 N2 108.09(6) ?
O2 S1 C9 109.65(7) ?
O1 S1 C9 108.38(7) ?
N2 S1 C9 100.36(6) ?
C11 O11 H11 104.4(13) ?
C3 N2 C21 114.49(12) ?
C3 N2 S1 112.25(9) ?
C21 N2 S1 116.87(10) ?
C9 N8 C7 116.56(12) ?
C11 C3 C4 120.98(12) ?
C11 C3 N2 118.89(12) ?
C4 C3 N2 120.03(11) ?
O4 C4 C3 121.12(12) ?
O4 C4 C10 119.14(12) ?
C3 C4 C10 119.70(11) ?
C6 C5 C10 117.09(12) ?
C6 C5 C51 118.76(13) ?
C10 C5 C51 124.14(13) ?
C5 C6 C7 121.69(13) ?
C5 C6 H61 119.2 ?
C7 C6 H61 119.2 ?
N8 C7 C6 121.69(13) ?
N8 C7 C71 116.39(13) ?
C6 C7 C71 121.91(14) ?
N8 C9 C10 126.65(12) ?
N8 C9 S1 115.05(10) ?
C10 C9 S1 118.30(9) ?
C9 C10 C5 116.31(12) ?
C9 C10 C4 120.15(11) ?
C5 C10 C4 123.52(12) ?
O11 C11 C3 120.55(13) ?
O11 C11 C31 115.44(12) yes
C3 C11 C31 123.97(12) yes
N2 C21 H211 109.5 ?
N2 C21 H212 109.5 ?
H211 C21 H212 109.5 ?
N2 C21 H213 109.5 ?
H211 C21 H213 109.5 ?
H212 C21 H213 109.5 ?
C5 C51 H511 109.5 ?
C5 C51 H512 109.5 ?
H511 C51 H512 109.5 ?
C5 C51 H513 109.5 ?
H511 C51 H513 109.5 ?
H512 C51 H513 109.5 ?
C7 C71 H711 109.5 ?
C7 C71 H712 109.5 ?
H711 C71 H712 109.5 ?
C7 C71 H713 109.5 ?
H711 C71 H713 109.5 ?
H712 C71 H713 109.5 ?
C32 C31 C36 119.72(14) ?
C32 C31 C11 121.66(13) ?
C36 C31 C11 118.61(13) ?
C33 C32 C31 119.78(15) ?
C33 C32 H321 120.1 ?
C31 C32 H321 120.1 ?
C34 C33 C32 120.19(18) ?
C34 C33 H331 119.9 ?
C32 C33 H331 119.9 ?
C33 C34 C35 120.29(17) ?
C33 C34 H341 119.9 ?
C35 C34 H341 119.9 ?
C34 C35 C36 120.19(17) ?
C34 C35 H351 119.9 ?
C36 C35 H351 119.9 ?
C35 C36 C31 119.82(17) ?
C35 C36 H361 120.1 ?
C31 C36 H361 120.1 ?

loop_
_geom_bond_atom_site_label_1
_geom_bond_atom_site_label_2
_geom_bond_distance
_geom_bond_publ_flag
S1 O2 1.4247(11) ?
S1 O1 1.4260(13) ?
S1 N2 1.6347(12) ?
S1 C9 1.7872(13) ?
O4 C4 1.2636(16) yes
O11 C11 1.3070(16) yes
O11 H11 1.00(2) ?
N2 C3 1.4395(15) ?
N2 C21 1.468(2) ?
N8 C9 1.3243(16) ?
N8 C7 1.3429(19) ?
C3 C11 1.3906(18) yes
C3 C4 1.4216(18) yes
C4 C10 1.4885(18) ?
C5 C6 1.388(2) ?
C5 C10 1.4124(18) ?
C5 C51 1.505(2) ?
C6 C7 1.391(2) ?
C6 H61 0.9300 ?
C7 C71 1.490(2) ?
C9 C10 1.4018(17) ?
C11 C31 1.4777(19) ?
C21 H211 0.9600 ?
C21 H212 0.9600 ?
C21 H213 0.9600 ?
C51 H511 0.9600 ?
C51 H512 0.9600 ?
C51 H513 0.9600 ?
C71 H711 0.9600 ?
C71 H712 0.9600 ?
C71 H713 0.9600 ?
C31 C32 1.391(2) ?
C31 C36 1.390(2) ?
C32 C33 1.387(2) ?
C32 H321 0.9300 ?
C33 C34 1.374(3) ?
C33 H331 0.9300 ?
C34 C35 1.380(3) ?
C34 H341 0.9300 ?
C35 C36 1.384(3) ?
C35 H351 0.9300 ?
C36 H361 0.9300 ?

loop_
_geom_hbond_atom_site_label_D
_geom_hbond_atom_site_label_H
_geom_hbond_atom_site_label_A
_geom_hbond_site_symmetry_A
_geom_hbond_distance_DH
_geom_hbond_distance_HA
_geom_hbond_distance_DA
_geom_hbond_angle_DHA
_geom_hbond_publ_flag
O11 H11 O4 . 1.00(2) 1.58(2) 2.5083(17) 154(2) y
C71 H712 O4 3_555 0.96 2.53 3.472(2) 167 y
C21 H212 CgA 7_555 0.96 2.97 3.817(2) 148 y

loop_
_geom_torsion_atom_site_label_1
_geom_torsion_atom_site_label_2
_geom_torsion_atom_site_label_3
_geom_torsion_atom_site_label_4
_geom_torsion
_geom_torsion_publ_flag
O2 S1 N2 C3 172.68(10) ?
O1 S1 N2 C3 -55.62(11) ?
C9 S1 N2 C3 57.77(10) ?
O2 S1 N2 C21 37.50(13) ?
O1 S1 N2 C21 169.20(12) ?
C9 S1 N2 C21 -77.41(12) ?
C21 N2 C3 C11 -89.88(16) ?
S1 N2 C3 C11 133.82(12) ?
C21 N2 C3 C4 86.45(17) ?
S1 N2 C3 C4 -49.84(15) ?
C11 C3 C4 O4 -0.7(2) ?
N2 C3 C4 O4 -176.97(13) ?
C11 C3 C4 C10 -178.36(12) ?
N2 C3 C4 C10 5.38(19) yes
C10 C5 C6 C7 0.5(2) ?
C51 C5 C6 C7 179.29(16) ?
C9 N8 C7 C6 0.5(2) ?
C9 N8 C7 C71 179.34(14) ?
C5 C6 C7 N8 -1.2(2) ?
C5 C6 C7 C71 179.96(16) ?
C7 N8 C9 C10 1.0(2) ?
C7 N8 C9 S1 -177.78(11) ?
O2 S1 C9 N8 32.24(13) ?
O1 S1 C9 N8 -100.62(11) ?
N2 S1 C9 N8 146.21(10) ?
O2 S1 C9 C10 -146.66(12) ?
O1 S1 C9 C10 80.48(12) ?
N2 S1 C9 C10 -32.69(12) ?
N8 C9 C10 C5 -1.7(2) ?
S1 C9 C10 C5 177.10(10) ?
N8 C9 C10 C4 176.68(13) ?
S1 C9 C10 C4 -4.56(17) yes
C6 C5 C10 C9 0.79(19) ?
C51 C5 C10 C9 -177.91(14) ?
C6 C5 C10 C4 -177.49(13) ?
C51 C5 C10 C4 3.8(2) ?
O4 C4 C10 C9 -155.02(13) ?
C3 C4 C10 C9 22.68(19) ?
O4 C4 C10 C5 23.2(2) ?
C3 C4 C10 C5 -159.11(13) ?
C4 C3 C11 O11 -3.0(2) ?
N2 C3 C11 O11 173.31(13) ?
C4 C3 C11 C31 179.62(13) ?
N2 C3 C11 C31 -4.1(2) ?
O11 C11 C31 C32 135.82(15) ?
C3 C11 C31 C32 -46.7(2) yes
O11 C11 C31 C36 -43.1(2) ?
C3 C11 C31 C36 134.37(16) ?
C36 C31 C32 C33 0.3(2) ?
C11 C31 C32 C33 -178.63(15) ?
C31 C32 C33 C34 -0.9(3) ?
C32 C33 C34 C35 0.6(3) ?
C33 C34 C35 C36 0.3(3) ?
C34 C35 C36 C31 -0.9(3) ?
C32 C31 C36 C35 0.6(2) ?
C11 C31 C36 C35 179.57(16) ?

loop_
_cod_related_entry_id
_cod_related_entry_database
_cod_related_entry_code
1 ChemSpider 24726311
